data_7226550
loop_
_publ_author_name
'Mekala, R.'
'Mani, Rajaboopathi'
'Rietveld, Ivo B.'
'Jagdish, P.'
'Mathammal, R.'
'Jiang, Huaidong'

_publ_section_title
;
 Crystal growth and physical properties of the organic salt
 benzimidazolium 3-nitrophthalate
;
_journal_issue 42
_journal_name_full CrystEngComm
_journal_page_first 8194
_journal_paper_doi 10.1039/C6CE01712F
_journal_volume 18
_journal_year 2016
_chemical_formula_moiety 'C8 H4 N O6, C7 H7 N2'
_chemical_formula_sum 'C15 H11 N3 O6'
_chemical_formula_weight 329.27
_space_group_crystal_system monoclinic
_space_group_IT_number 14
_space_group_name_Hall '-P 2ybc'
_space_group_name_H-M_alt 'P 1 21/c 1'
_symmetry_space_group_name_Hall '-P 2ybc'
_symmetry_space_group_name_H-M 'P 1 21/c 1'
_atom_sites_solution_hydrogens mixed
_audit_creation_method SHELXL-2014/7
_audit_update_record
;
2015-10-01 deposited with the CCDC.
2016-09-14 downloaded from the CCDC.
;
_cell_angle_alpha 90
_cell_angle_beta 108.1110(10)
_cell_angle_gamma 90
_cell_formula_units_Z 4
_cell_length_a 7.6484(5)
_cell_length_b 16.6146(11)
_cell_length_c 11.9576(7)
_cell_measurement_reflns_used 9892
_cell_measurement_temperature 296(2)
_cell_measurement_theta_max 31.01
_cell_measurement_theta_min 2.45
_cell_volume 1444.23(16)
_computing_cell_refinement 'APEX2/SAINT (Bruker, 2004)'
_computing_data_collection 'APEX2 (Bruker, 2004)'
_computing_data_reduction 'SAINT/XPREP (Bruker, 2004)'
_computing_molecular_graphics 'ORTEP3 (Farrugia, 1997) and Mercury (Bruno et al., 2002)'
_computing_publication_material 'SHELXL-2014/7 (Sheldrick, 2014)'
_computing_structure_refinement 'SHELXL-2014/7 (Sheldrick, 2014)'
_computing_structure_solution 'SIR92 (Altornare et al., 1993)'
_diffrn_ambient_temperature 296(2)
_diffrn_measured_fraction_theta_full 1.000
_diffrn_measured_fraction_theta_max 1.000
_diffrn_measurement_device_type 'Bruker axs kappa apex2 CCD Diffractometer'
_diffrn_measurement_method '\w and \f scan'
_diffrn_radiation_monochromator graphite
_diffrn_radiation_source 'fine-focus sealed tube'
_diffrn_radiation_type MoK\a
_diffrn_radiation_wavelength 0.71073
_diffrn_reflns_av_R_equivalents 0.0279
_diffrn_reflns_av_unetI/netI 0.0154
_diffrn_reflns_Laue_measured_fraction_full 1.000
_diffrn_reflns_Laue_measured_fraction_max 1.000
_diffrn_reflns_limit_h_max 9
_diffrn_reflns_limit_h_min -9
_diffrn_reflns_limit_k_max 20
_diffrn_reflns_limit_k_min -20
_diffrn_reflns_limit_l_max 14
_diffrn_reflns_limit_l_min -14
_diffrn_reflns_number 23501
_diffrn_reflns_point_group_measured_fraction_full 1.000
_diffrn_reflns_point_group_measured_fraction_max 1.000
_diffrn_reflns_theta_full 25.242
_diffrn_reflns_theta_max 26.000
_diffrn_reflns_theta_min 2.171
_exptl_absorpt_coefficient_mu 0.120
_exptl_absorpt_correction_T_max 0.987
_exptl_absorpt_correction_T_min 0.947
_exptl_absorpt_correction_type multi-scan
_exptl_absorpt_process_details 'SADABS (Bruker, 2004)'
_exptl_crystal_colour colourless
_exptl_crystal_density_diffrn 1.514
_exptl_crystal_description PLATE
_exptl_crystal_F_000 680
_exptl_crystal_size_max 0.350
_exptl_crystal_size_mid 0.300
_exptl_crystal_size_min 0.250
_refine_diff_density_max 0.288
_refine_diff_density_min -0.193
_refine_diff_density_rms 0.037
_refine_ls_extinction_coef 0.0172(16)
_refine_ls_extinction_expression Fc^*^=kFc[1+0.001xFc^2^\l^3^/sin(2\q)]^-1/4^
_refine_ls_extinction_method 'SHELXL-2014/7 (Sheldrick 2014'
_refine_ls_goodness_of_fit_ref 1.049
_refine_ls_hydrogen_treatment mixed
_refine_ls_matrix_type full
_refine_ls_number_parameters 226
_refine_ls_number_reflns 2848
_refine_ls_number_restraints 0
_refine_ls_restrained_S_all 1.049
_refine_ls_R_factor_all 0.0470
_refine_ls_R_factor_gt 0.0358
_refine_ls_shift/su_max 0.000
_refine_ls_shift/su_mean 0.000
_refine_ls_structure_factor_coef Fsqd
_refine_ls_weighting_details 'w=1/[\s^2^(Fo^2^)+(0.0368P)^2^+0.7280P] where P=(Fo^2^+2Fc^2^)/3'
_refine_ls_weighting_scheme calc
_refine_ls_wR_factor_gt 0.0846
_refine_ls_wR_factor_ref 0.0953
_reflns_Friedel_coverage 0.000
_reflns_number_gt 2376
_reflns_number_total 2848
_reflns_threshold_expression 'I > 2\s(I)'
_cod_data_source_file c6ce01712f2.cif
_cod_data_source_block BINPA
_cod_depositor_comments 'Adding full bibliography for 7226550.cif.'
_cod_database_code 7226550
_shelx_shelxl_version_number 2014/7
_shelx_space_group_comment
;
The symmetry employed for this shelxl refinement is uniquely defined
by the following loop, which should always be used as a source of
symmetry information in preference to the above space-group names.
They are only intended as comments.
;
_shelx_estimated_absorpt_t_min 0.959
_shelx_estimated_absorpt_t_max 0.971

loop_
_space_group_symop_operation_xyz
'x, y, z'
'-x, y+1/2, -z+1/2'
'-x, -y, -z'
'x, -y-1/2, z-1/2'

loop_
_atom_site_label
_atom_site_type_symbol
_atom_site_fract_x
_atom_site_fract_y
_atom_site_fract_z
_atom_site_U_iso_or_equiv
_atom_site_adp_type
_atom_site_occupancy
_atom_site_site_symmetry_order
_atom_site_calc_flag
_atom_site_refinement_flags_posn
_atom_site_refinement_flags_adp
C1 C 0.3151(2) 0.56616(11) 0.97585(17) 0.0455(4) Uani 1 1 d . .
H1 H 0.3612 0.6149 0.9589 0.055 Uiso 1 1 calc R U
C2 C 0.3430(3) 0.54095(13) 1.08943(17) 0.0534(5) Uani 1 1 d . .
H2 H 0.4100 0.5737 1.1510 0.064 Uiso 1 1 calc R U
C3 C 0.2746(3) 0.46811(13) 1.11568(17) 0.0547(5) Uani 1 1 d . .
H3 H 0.2982 0.4533 1.1940 0.066 Uiso 1 1 calc R U
C4 C 0.1732(3) 0.41761(12) 1.02898(16) 0.0487(5) Uani 1 1 d . .
H4 H 0.1268 0.3691 1.0464 0.058 Uiso 1 1 calc R U
C5 C 0.1436(2) 0.44266(10) 0.91394(14) 0.0360(4) Uani 1 1 d . .
C6 C 0.2143(2) 0.51494(10) 0.88798(14) 0.0344(4) Uani 1 1 d . .
C7 C 0.0618(2) 0.45495(11) 0.72164(16) 0.0416(4) Uani 1 1 d . .
H7 H 0.0097 0.4443 0.6418 0.050 Uiso 1 1 calc R U
C8 C 0.41318(19) 0.67045(8) 0.58166(12) 0.0258(3) Uani 1 1 d . .
C9 C 0.5548(2) 0.64263(9) 0.54172(13) 0.0309(3) Uani 1 1 d . .
C10 C 0.7380(2) 0.66015(11) 0.59741(15) 0.0395(4) Uani 1 1 d . .
H10 H 0.8286 0.6419 0.5667 0.047 Uiso 1 1 calc R U
C11 C 0.7836(2) 0.70501(11) 0.69883(16) 0.0433(4) Uani 1 1 d . .
H11 H 0.9062 0.7172 0.7376 0.052 Uiso 1 1 calc R U
C12 C 0.6482(2) 0.73197(10) 0.74326(15) 0.0381(4) Uani 1 1 d . .
H12 H 0.6804 0.7613 0.8130 0.046 Uiso 1 1 calc R U
C13 C 0.4639(2) 0.71585(9) 0.68512(13) 0.0285(3) Uani 1 1 d . .
C14 C 0.3187(2) 0.74944(9) 0.73257(13) 0.0293(3) Uani 1 1 d . .
C15 C 0.21134(19) 0.65379(9) 0.52058(12) 0.0273(3) Uani 1 1 d . .
N1 N 0.15893(19) 0.51964(9) 0.76591(13) 0.0394(3) Uani 1 1 d . .
N2 N 0.0495(2) 0.40768(9) 0.80720(13) 0.0415(4) Uani 1 1 d . .
N3 N 0.51193(19) 0.59150(9) 0.43617(12) 0.0382(3) Uani 1 1 d . .
O1 O 0.35682(17) 0.74179(8) 0.84429(10) 0.0479(3) Uani 1 1 d . .
H1A H 0.2733 0.7610 0.8652 0.072 Uiso 1 1 calc R U
O2 O 0.18074(16) 0.78138(8) 0.66786(10) 0.0442(3) Uani 1 1 d . .
O3 O 0.12970(14) 0.60825(7) 0.56818(10) 0.0367(3) Uani 1 1 d . .
O4 O 0.13603(14) 0.68933(7) 0.42258(9) 0.0347(3) Uani 1 1 d . .
O5 O 0.36646(18) 0.55486(8) 0.40686(11) 0.0501(3) Uani 1 1 d . .
O6 O 0.6245(2) 0.58802(10) 0.38314(13) 0.0643(4) Uani 1 1 d . .
H1B H 0.186(3) 0.5575(15) 0.719(2) 0.068(7) Uiso 1 1 d . .
H2A H -0.019(3) 0.3632(15) 0.7991(19) 0.067(7) Uiso 1 1 d . .

loop_
_atom_site_aniso_label
_atom_site_aniso_U_11
_atom_site_aniso_U_22
_atom_site_aniso_U_33
_atom_site_aniso_U_23
_atom_site_aniso_U_13
_atom_site_aniso_U_12
C1 0.0436(10) 0.0379(9) 0.0534(11) -0.0049(8) 0.0127(8) -0.0022(8)
C2 0.0544(12) 0.0556(12) 0.0454(11) -0.0136(9) 0.0084(9) 0.0074(9)
C3 0.0599(12) 0.0673(13) 0.0372(10) 0.0066(9) 0.0157(9) 0.0147(10)
C4 0.0528(11) 0.0497(11) 0.0476(11) 0.0126(9) 0.0215(9) 0.0047(9)
C5 0.0331(8) 0.0363(8) 0.0405(9) 0.0024(7) 0.0140(7) 0.0010(7)
C6 0.0310(8) 0.0347(8) 0.0383(9) 0.0026(7) 0.0121(7) 0.0025(6)
C7 0.0363(9) 0.0499(10) 0.0382(9) -0.0028(8) 0.0109(7) -0.0036(8)
C8 0.0250(7) 0.0288(7) 0.0256(7) 0.0039(6) 0.0107(6) 0.0007(6)
C9 0.0303(8) 0.0352(8) 0.0306(8) 0.0022(6) 0.0144(6) 0.0035(6)
C10 0.0268(8) 0.0489(10) 0.0478(10) 0.0034(8) 0.0188(7) 0.0053(7)
C11 0.0236(8) 0.0523(10) 0.0514(10) -0.0016(8) 0.0080(7) -0.0056(7)
C12 0.0322(8) 0.0410(9) 0.0382(9) -0.0070(7) 0.0068(7) -0.0043(7)
C13 0.0279(7) 0.0299(7) 0.0289(7) 0.0004(6) 0.0107(6) 0.0000(6)
C14 0.0325(8) 0.0277(7) 0.0293(7) -0.0038(6) 0.0118(6) -0.0016(6)
C15 0.0260(7) 0.0322(7) 0.0264(7) -0.0020(6) 0.0123(6) 0.0013(6)
N1 0.0372(8) 0.0438(8) 0.0381(8) 0.0066(7) 0.0130(6) -0.0030(6)
N2 0.0387(8) 0.0381(8) 0.0471(9) -0.0023(7) 0.0127(7) -0.0086(6)
N3 0.0387(8) 0.0448(8) 0.0348(7) -0.0018(6) 0.0166(6) 0.0098(6)
O1 0.0498(7) 0.0676(9) 0.0288(6) -0.0024(6) 0.0159(5) 0.0173(6)
O2 0.0426(7) 0.0563(8) 0.0356(6) 0.0012(6) 0.0152(5) 0.0185(6)
O3 0.0299(6) 0.0449(7) 0.0376(6) 0.0084(5) 0.0137(5) -0.0052(5)
O4 0.0301(6) 0.0471(7) 0.0257(5) 0.0058(5) 0.0068(4) 0.0011(5)
O5 0.0456(7) 0.0562(8) 0.0484(8) -0.0176(6) 0.0142(6) -0.0020(6)
O6 0.0604(9) 0.0908(11) 0.0571(9) -0.0158(8) 0.0408(7) 0.0064(8)

loop_
_atom_type_symbol
_atom_type_description
_atom_type_scat_dispersion_real
_atom_type_scat_dispersion_imag
_atom_type_scat_source
C C 0.0033 0.0016 'International Tables Vol C Tables 4.2.6.8 and 6.1.1.4'
H H 0.0000 0.0000 'International Tables Vol C Tables 4.2.6.8 and 6.1.1.4'
N N 0.0061 0.0033 'International Tables Vol C Tables 4.2.6.8 and 6.1.1.4'
O O 0.0106 0.0060 'International Tables Vol C Tables 4.2.6.8 and 6.1.1.4'

loop_
_geom_angle_atom_site_label_1
_geom_angle_atom_site_label_2
_geom_angle_atom_site_label_3
_geom_angle
C2 C1 C6 116.22(18)
C2 C1 H1 121.9
C6 C1 H1 121.9
C1 C2 C3 122.29(18)
C1 C2 H2 118.9
C3 C2 H2 118.9
C4 C3 C2 121.67(18)
C4 C3 H3 119.2
C2 C3 H3 119.2
C3 C4 C5 116.49(18)
C3 C4 H4 121.8
C5 C4 H4 121.8
N2 C5 C4 131.83(16)
N2 C5 C6 106.47(14)
C4 C5 C6 121.70(16)
C1 C6 N1 132.70(16)
C1 C6 C5 121.62(16)
N1 C6 C5 105.68(14)
N2 C7 N1 109.96(16)
N2 C7 H7 125.0
N1 C7 H7 125.0
C9 C8 C13 116.86(13)
C9 C8 C15 124.02(13)
C13 C8 C15 119.12(12)
C10 C9 C8 123.04(14)
C10 C9 N3 117.19(13)
C8 C9 N3 119.77(13)
C11 C10 C9 118.77(14)
C11 C10 H10 120.6
C9 C10 H10 120.6
C10 C11 C12 120.11(15)
C10 C11 H11 119.9
C12 C11 H11 119.9
C11 C12 C13 120.77(15)
C11 C12 H12 119.6
C13 C12 H12 119.6
C12 C13 C8 120.40(14)
C12 C13 C14 119.54(14)
C8 C13 C14 120.04(13)
O2 C14 O1 125.19(14)
O2 C14 C13 121.16(13)
O1 C14 C13 113.65(13)
O3 C15 O4 124.09(14)
O3 C15 C8 118.57(13)
O4 C15 C8 117.34(12)
C7 N1 C6 108.97(15)
C7 N1 H1B 121.4(15)
C6 N1 H1B 129.5(15)
C7 N2 C5 108.93(15)
C7 N2 H2A 126.2(15)
C5 N2 H2A 124.5(14)
O6 N3 O5 123.72(15)
O6 N3 C9 117.94(15)
O5 N3 C9 118.33(13)
C14 O1 H1A 109.5

loop_
_geom_bond_atom_site_label_1
_geom_bond_atom_site_label_2
_geom_bond_distance
C1 C2 1.373(3)
C1 C6 1.385(2)
C1 H1 0.9300
C2 C3 1.393(3)
C2 H2 0.9300
C3 C4 1.371(3)
C3 H3 0.9300
C4 C5 1.387(2)
C4 H4 0.9300
C5 N2 1.383(2)
C5 C6 1.391(2)
C6 N1 1.390(2)
C7 N2 1.316(2)
C7 N1 1.320(2)
C7 H7 0.9300
C8 C9 1.392(2)
C8 C13 1.397(2)
C8 C15 1.514(2)
C9 C10 1.382(2)
C9 N3 1.471(2)
C10 C11 1.373(2)
C10 H10 0.9300
C11 C12 1.378(2)
C11 H11 0.9300
C12 C13 1.390(2)
C12 H12 0.9300
C13 C14 1.503(2)
C14 O2 1.2190(19)
C14 O1 1.2820(18)
C15 O3 1.2278(18)
C15 O4 1.2782(18)
N1 H1B 0.91(2)
N2 H2A 0.89(2)
N3 O6 1.2188(18)
N3 O5 1.2203(18)
O1 H1A 0.8200

loop_
_geom_hbond_atom_site_label_D
_geom_hbond_atom_site_label_H
_geom_hbond_atom_site_label_A
_geom_hbond_distance_DH
_geom_hbond_distance_HA
_geom_hbond_distance_DA
_geom_hbond_angle_DHA
_geom_hbond_site_symmetry_A
C1 H1 O1 0.93 2.51 3.377(2) 155.3 .
C7 H7 O3 0.93 2.56 3.479(2) 170.9 3_566
C7 H7 O4 0.93 2.50 3.064(2) 119.5 3_566
C10 H10 O3 0.93 2.36 3.2393(19) 156.6 1_655
O1 H1A O4 0.82 1.64 2.4537(15) 169.3 4_576
N1 H1B O3 0.91(2) 1.91(2) 2.7348(18) 149(2) .
N2 H2A O2 0.89(2) 1.96(2) 2.8143(19) 160(2) 2_546

loop_
_geom_torsion_atom_site_label_1
_geom_torsion_atom_site_label_2
_geom_torsion_atom_site_label_3
_geom_torsion_atom_site_label_4
_geom_torsion
C6 C1 C2 C3 0.0(3)
C1 C2 C3 C4 -0.7(3)
C2 C3 C4 C5 0.4(3)
C3 C4 C5 N2 -179.88(18)
C3 C4 C5 C6 0.5(3)
C2 C1 C6 N1 179.90(17)
C2 C1 C6 C5 0.9(3)
N2 C5 C6 C1 179.13(15)
C4 C5 C6 C1 -1.1(3)
N2 C5 C6 N1 -0.15(18)
C4 C5 C6 N1 179.58(15)
C13 C8 C9 C10 -2.1(2)
C15 C8 C9 C10 178.44(14)
C13 C8 C9 N3 177.35(13)
C15 C8 C9 N3 -2.1(2)
C8 C9 C10 C11 2.0(3)
N3 C9 C10 C11 -177.42(15)
C9 C10 C11 C12 -0.2(3)
C10 C11 C12 C13 -1.5(3)
C11 C12 C13 C8 1.4(2)
C11 C12 C13 C14 -177.04(15)
C9 C8 C13 C12 0.4(2)
C15 C8 C13 C12 179.87(14)
C9 C8 C13 C14 178.76(13)
C15 C8 C13 C14 -1.7(2)
C12 C13 C14 O2 134.46(17)
C8 C13 C14 O2 -44.0(2)
C12 C13 C14 O1 -44.7(2)
C8 C13 C14 O1 136.90(15)
C9 C8 C15 O3 110.02(17)
C13 C8 C15 O3 -69.46(19)
C9 C8 C15 O4 -70.88(19)
C13 C8 C15 O4 109.64(15)
N2 C7 N1 C6 0.0(2)
C1 C6 N1 C7 -179.06(18)
C5 C6 N1 C7 0.10(18)
N1 C7 N2 C5 -0.1(2)
C4 C5 N2 C7 -179.54(18)
C6 C5 N2 C7 0.15(19)
C10 C9 N3 O6 -22.2(2)
C8 C9 N3 O6 158.31(15)
C10 C9 N3 O5 157.55(15)
C8 C9 N3 O5 -21.9(2)
